data_1505489
loop_
_publ_author_name
'Banwell, Martin G.'
'Kokas, Okanya J.'
'Willis, Anthony C.'

_publ_section_title
;
 Chemoenzymatic approaches to the montanine alkaloids: a total synthesis
 of (+)-brunsvigine.
;
_journal_issue 18
_journal_name_full 'Organic letters'
_journal_page_first 3503
_journal_page_last 3506
_journal_paper_doi 10.1021/ol071344y
_journal_volume 9
_journal_year 2007
_chemical_absolute_configuration ad
_chemical_compound_source local
_chemical_formula_moiety 'C18 H24 Br I O6'
_chemical_formula_sum 'C18 H24 Br I O6'
_chemical_formula_weight 543.19
_space_group_IT_number 4
_symmetry_cell_setting monoclinic
_symmetry_space_group_name_Hall 'P 2yb'
_symmetry_space_group_name_H-M 'P 1 21 1'
_atom_sites_solution_hydrogens geom
_atom_sites_solution_primary direct
_audit_creation_date 06-09-06
_audit_creation_method CRYSTALS_ver_12.18
_audit_update_record
;
2006-09-07 - Report on C15 H22 O3
              by Anthony C. Willis
              for   Okanya Kokas and Martin Banwell

2006-09-07 - passes checkcif tests with no warnings
;
_cell_angle_alpha 90
_cell_angle_beta 91.6476(5)
_cell_angle_gamma 90
_cell_formula_units_Z 8
_cell_length_a 9.3047(1)
_cell_length_b 33.0047(3)
_cell_length_c 13.9912(1)
_cell_measurement_reflns_used 118346
_cell_measurement_temperature 200
_cell_measurement_theta_max 25
_cell_measurement_theta_min 3
_cell_volume 4294.90(7)
_computing_cell_refinement 'Denzo/Scalepack '
_computing_data_collection 'COLLECT (Nonius BV, 1997)'
_computing_data_reduction 'Denzo/Scalepack (Otwinowski & Minor, 1997)'
_computing_molecular_graphics
;
ORTEP-II (Johnson 1976) in teXsan (MSC, 1992-1997)
;
_computing_publication_material 'CRYSTALS '
_computing_structure_refinement 'CRYSTALS (Watkin et al 2003)'
_computing_structure_solution 'SIR92 (Altomare et al, 1994)'
_diffrn_ambient_temperature 200
_diffrn_measured_fraction_theta_full 0.997
_diffrn_measured_fraction_theta_max 0.997
_diffrn_measurement_device_type 'Nonius KappaCCD'
_diffrn_measurement_method ' \f and \w scans with CCD '
_diffrn_radiation_monochromator graphite
_diffrn_radiation_type 'Mo K\a'
_diffrn_radiation_wavelength 0.71073
_diffrn_reflns_av_R_equivalents 0.052
_diffrn_reflns_limit_h_max 11
_diffrn_reflns_limit_h_min -11
_diffrn_reflns_limit_k_max 39
_diffrn_reflns_limit_k_min -38
_diffrn_reflns_limit_l_max 16
_diffrn_reflns_limit_l_min -16
_diffrn_reflns_number 62173
_diffrn_reflns_theta_full 25.108
_diffrn_reflns_theta_max 25.108
_diffrn_reflns_theta_min 2.595
_diffrn_standards_number 0
_exptl_absorpt_coefficient_mu 3.380
_exptl_absorpt_correction_T_max 0.836
_exptl_absorpt_correction_T_min 0.517
_exptl_absorpt_correction_type integration
_exptl_absorpt_process_details
;
via Gaussian method (Coppens, 1970) implemented in maXus (2000)
;
_exptl_crystal_colour colourless
_exptl_crystal_density_diffrn 1.680
_exptl_crystal_density_meas ?
_exptl_crystal_description plate
_exptl_crystal_F_000 2144
_exptl_crystal_size_max 0.22
_exptl_crystal_size_mid 0.17
_exptl_crystal_size_min 0.05
_refine_diff_density_max 0.87
_refine_diff_density_min -0.63
_refine_ls_abs_structure_details 'Flack (1983), 7371 Friedel-pairs'
_refine_ls_abs_structure_Flack -0.016(6)
_refine_ls_extinction_method None
_refine_ls_goodness_of_fit_ref 1.1209
_refine_ls_hydrogen_treatment noref
_refine_ls_matrix_type full
_refine_ls_number_parameters 938
_refine_ls_number_reflns 10297
_refine_ls_number_restraints 1
_refine_ls_R_factor_all 0.0460
_refine_ls_R_factor_gt 0.0263
_refine_ls_shift/su_max 0.000543
_refine_ls_structure_factor_coef F
_refine_ls_weighting_details
;
  Method, part 1, Chebychev polynomial,
(Carruthers & Watkin, 1979, Prince, 1982)
  [weight] = 1.0/[A~0~*T~0~(x)+A~1~*T~1~(x) ... +A~n-1~]*T~n-1~(x)]
  where A~i~ are the Chebychev coefficients listed below and x= Fcalc/Fmax
  Method = Robust Weighting (Prince, 1982)
  W = [weight] * [1-(deltaF/6*sigmaF)^2^]^2^
  A~i~ are:
  0.754 0.0216 0.571
;
_refine_ls_weighting_scheme calc
_refine_ls_wR_factor_all 0.0360
_refine_ls_wR_factor_gt 0.0288
_refine_ls_wR_factor_ref 0.0288
_reflns_limit_h_max 11
_reflns_limit_h_min -11
_reflns_limit_k_max 39
_reflns_limit_k_min -38
_reflns_limit_l_max 16
_reflns_limit_l_min 0
_reflns_number_gt 10297
_reflns_number_total 15170
_reflns_threshold_expression I>3.0\s(I)
_oxford_diffrn_Wilson_B_factor 4.75
_oxford_diffrn_Wilson_scale 38.56
_oxford_refine_ls_scale 0.19418(13)
_oxford_structure_analysis_title '9061247 ban0624'
_cod_data_source_file ol071344y-file005.cif
_cod_data_source_block ban0624
_cod_depositor_comments
;
The following automatic conversions were performed:

'_symmetry_cell_setting' value 'Monoclinic' changed to 'monoclinic'
according to /home/saulius/struct/CIF-dictionaries/cif_core.dic
dictionary named 'cif_core.dic' version 2.4.1 from 2010-06-29.

Automatic conversion script
Id: cif_fix_values 1715 2011-07-08 13:25:40Z adriana 

The following automatic conversions were performed:

'_exptl_crystal_density_meas' value 'not measured' was changed to '?'
- the value is perceived as not measured.

Automatic conversion script
Id: cif_fix_values 3008 2015-01-20 13:52:24Z robertas 
;
_cod_original_sg_symbol_H-M 'P 1 21 1 '
_cod_database_code 1505489

loop_
_symmetry_equiv_pos_as_xyz
x,y,z
-x,y+1/2,-z

loop_
_atom_site_label
_atom_site_type_symbol
_atom_site_fract_x
_atom_site_fract_y
_atom_site_fract_z
_atom_site_U_iso_or_equiv
_atom_site_occupancy
_atom_site_adp_type
_atom_site_refinement_flags_posn
I15 I 0.31545(4) 0.181714(19) 0.52149(3) 0.0559 1.0000 Uani .
I115 I 0.17264(4) 0.31572(2) 0.23247(3) 0.0675 1.0000 Uani .
I215 I 0.88193(5) 0.212973(19) 0.24315(4) 0.0757 1.0000 Uani .
I315 I 0.59696(6) 0.28545(2) -0.00384(4) 0.0863 1.0000 Uani .
Br26 Br 0.17991(7) 0.02674(2) 0.32471(4) 0.0606 1.0000 Uani .
Br126 Br 0.32795(7) 0.47589(2) 0.07087(4) 0.0638 1.0000 Uani .
Br226 Br 0.67455(6) 0.06247(2) 0.42150(4) 0.0636 1.0000 Uani .
Br326 Br 0.82777(6) 0.43412(2) 0.17721(4) 0.0605 1.0000 Uani .
O7 O 0.0128(4) 0.05176(11) 0.6597(3) 0.0578 1.0000 Uani .
O9 O -0.2253(6) 0.06696(13) 0.6958(3) 0.0779 1.0000 Uani .
O11 O 0.2805(4) 0.08582(10) 0.6241(2) 0.0484 1.0000 Uani .
O13 O 0.2845(5) 0.08927(12) 0.7925(3) 0.0658 1.0000 Uani .
O16 O 0.2199(3) 0.12066(10) 0.3360(2) 0.0461 1.0000 Uani .
O24 O 0.2760(5) 0.20680(12) -0.0643(3) 0.0706 1.0000 Uani .
O107 O 0.4766(4) 0.43941(12) 0.4092(3) 0.0655 1.0000 Uani .
O109 O 0.7221(5) 0.42835(14) 0.4422(3) 0.0795 1.0000 Uani .
O111 O 0.2063(4) 0.40877(11) 0.3527(3) 0.0560 1.0000 Uani .
O113 O 0.1994(6) 0.40447(13) 0.5198(3) 0.0768 1.0000 Uani .
O116 O 0.2747(4) 0.38224(11) 0.0650(3) 0.0527 1.0000 Uani .
O124 O 0.2453(5) 0.29228(12) -0.3267(3) 0.0638 1.0000 Uani .
O207 O 0.8725(4) 0.05913(11) 0.0883(2) 0.0527 1.0000 Uani .
O209 O 1.0955(4) 0.02917(16) 0.0654(3) 0.0738 1.0000 Uani .
O211 O 0.7206(3) 0.12975(11) 0.1286(2) 0.0499 1.0000 Uani .
O213 O 0.7317(4) 0.13365(14) -0.0388(3) 0.0666 1.0000 Uani .
O216 O 0.8337(3) 0.14564(11) 0.4191(3) 0.0522 1.0000 Uani .
O224 O 0.9808(5) 0.22698(17) 0.8161(3) 0.0920 1.0000 Uani .
O307 O 0.6275(4) 0.43903(12) -0.1626(3) 0.0579 1.0000 Uani .
O309 O 0.4107(4) 0.47417(16) -0.1861(3) 0.0793 1.0000 Uani .
O311 O 0.7678(4) 0.36574(12) -0.1188(3) 0.0565 1.0000 Uani .
O313 O 0.7450(5) 0.35988(17) -0.2859(3) 0.0833 1.0000 Uani .
O316 O 0.6580(4) 0.35225(10) 0.1707(3) 0.0499 1.0000 Uani .
O324 O 0.5169(4) 0.25906(11) 0.5517(3) 0.0610 1.0000 Uani .
C1 C 0.0295(6) 0.07849(14) 0.5796(4) 0.0467 1.0000 Uani .
C2 C 0.1542(5) 0.10793(15) 0.5978(3) 0.0440 1.0000 Uani .
C3 C 0.1761(5) 0.12966(14) 0.5035(3) 0.0394 1.0000 Uani .
C4 C 0.2334(5) 0.10145(16) 0.4273(3) 0.0452 1.0000 Uani .
C5 C 0.1464(5) 0.06265(14) 0.4287(3) 0.0396 1.0000 Uani .
C6 C 0.0553(5) 0.05298(15) 0.4943(3) 0.0422 1.0000 Uani .
C8 C -0.0849(9) 0.06635(19) 0.7281(4) 0.0767 1.0000 Uani .
C10 C -0.2783(9) 0.0275(2) 0.6749(6) 0.0928 1.0000 Uani .
C12 C 0.3534(7) 0.09934(19) 0.7087(4) 0.0588 1.0000 Uani .
C14 C 0.2932(10) 0.04652(18) 0.8147(5) 0.0842 1.0000 Uani .
C17 C 0.3518(6) 0.1226(2) 0.2866(4) 0.0609 1.0000 Uani .
C18 C 0.3222(5) 0.14443(17) 0.1926(4) 0.0492 1.0000 Uani .
C19 C 0.3212(6) 0.18627(19) 0.1873(4) 0.0577 1.0000 Uani .
C20 C 0.3005(7) 0.20621(16) 0.1016(4) 0.0572 1.0000 Uani .
C21 C 0.2857(5) 0.18438(18) 0.0184(3) 0.0457 1.0000 Uani .
C22 C 0.2823(6) 0.14256(16) 0.0208(4) 0.0487 1.0000 Uani .
C23 C 0.3009(5) 0.12283(16) 0.1086(4) 0.0505 1.0000 Uani .
C25 C 0.2908(11) 0.1856(2) -0.1520(5) 0.0957 1.0000 Uani .
C101 C 0.4613(6) 0.41515(15) 0.3238(4) 0.0485 1.0000 Uani .
C102 C 0.3324(6) 0.38649(16) 0.3304(4) 0.0503 1.0000 Uani .
C103 C 0.3135(5) 0.36746(15) 0.2314(4) 0.0448 1.0000 Uani .
C104 C 0.2589(6) 0.39901(16) 0.1586(3) 0.0463 1.0000 Uani .
C105 C 0.3540(6) 0.43636(15) 0.1701(4) 0.0475 1.0000 Uani .
C106 C 0.4448(5) 0.44381(16) 0.2414(3) 0.0441 1.0000 Uani .
C108 C 0.5832(9) 0.4241(2) 0.4754(5) 0.0810 1.0000 Uani .
C110 C 0.7613(10) 0.4698(2) 0.4297(6) 0.1025 1.0000 Uani .
C112 C 0.1316(8) 0.3947(2) 0.4309(5) 0.0734 1.0000 Uani .
C114 C 0.1932(11) 0.4464(2) 0.5443(5) 0.0953 1.0000 Uani .
C117 C 0.1485(6) 0.3853(2) 0.0040(4) 0.0654 1.0000 Uani .
C118 C 0.1786(5) 0.36193(16) -0.0861(4) 0.0496 1.0000 Uani .
C119 C 0.1932(7) 0.3205(2) -0.0822(4) 0.0678 1.0000 Uani .
C120 C 0.2176(8) 0.29837(18) -0.1635(5) 0.0732 1.0000 Uani .
C121 C 0.2255(5) 0.31729(16) -0.2489(4) 0.0451 1.0000 Uani .
C122 C 0.2156(6) 0.35859(16) -0.2553(4) 0.0517 1.0000 Uani .
C123 C 0.1931(6) 0.38074(17) -0.1722(4) 0.0555 1.0000 Uani .
C125 C 0.2283(8) 0.3097(2) -0.4189(4) 0.0710 1.0000 Uani .
C201 C 0.9086(5) 0.08286(15) 0.1712(3) 0.0443 1.0000 Uani .
C202 C 0.8687(5) 0.12741(14) 0.1565(4) 0.0429 1.0000 Uani .
C203 C 0.8931(5) 0.14774(15) 0.2539(4) 0.0430 1.0000 Uani .
C204 C 0.7869(5) 0.13322(16) 0.3268(4) 0.0474 1.0000 Uani .
C205 C 0.7784(5) 0.08784(16) 0.3206(4) 0.0470 1.0000 Uani .
C206 C 0.8328(5) 0.06478(16) 0.2542(4) 0.0474 1.0000 Uani .
C208 C 0.9868(7) 0.0532(2) 0.0261(4) 0.0641 1.0000 Uani .
C210 C 1.0489(8) -0.0108(2) 0.0845(5) 0.0838 1.0000 Uani .
C212 C 0.6901(7) 0.15318(19) 0.0452(4) 0.0632 1.0000 Uani .
C214 C 0.6436(7) 0.1001(2) -0.0655(5) 0.0723 1.0000 Uani .
C217 C 0.7267(6) 0.1673(2) 0.4725(4) 0.0643 1.0000 Uani .
C218 C 0.7949(5) 0.18176(18) 0.5639(4) 0.0529 1.0000 Uani .
C219 C 0.9027(6) 0.2108(2) 0.5658(4) 0.0649 1.0000 Uani .
C220 C 0.9646(7) 0.2247(2) 0.6502(4) 0.0674 1.0000 Uani .
C221 C 0.9152(6) 0.2100(2) 0.7362(4) 0.0628 1.0000 Uani .
C222 C 0.8100(6) 0.1807(2) 0.7378(4) 0.0640 1.0000 Uani .
C223 C 0.7518(6) 0.16631(17) 0.6515(4) 0.0594 1.0000 Uani .
C225 C 0.9310(9) 0.2148(3) 0.9062(5) 0.1049 1.0000 Uani .
C301 C 0.5881(6) 0.41555(16) -0.0812(4) 0.0513 1.0000 Uani .
C302 C 0.6218(5) 0.37059(17) -0.0943(4) 0.0505 1.0000 Uani .
C303 C 0.5981(5) 0.35074(16) 0.0043(4) 0.0499 1.0000 Uani .
C304 C 0.7063(5) 0.36416(15) 0.0798(4) 0.0454 1.0000 Uani .
C305 C 0.7206(5) 0.41000(17) 0.0751(4) 0.0476 1.0000 Uani .
C306 C 0.6677(5) 0.43276(17) 0.0050(4) 0.0484 1.0000 Uani .
C308 C 0.5102(7) 0.4483(2) -0.2250(4) 0.0704 1.0000 Uani .
C310 C 0.4701(8) 0.5137(2) -0.1635(6) 0.0887 1.0000 Uani .
C312 C 0.7889(8) 0.3411(2) -0.2019(5) 0.0769 1.0000 Uani .
C314 C 0.8369(8) 0.3915(3) -0.3153(5) 0.0876 1.0000 Uani .
C317 C 0.7633(6) 0.33074(18) 0.2283(5) 0.0628 1.0000 Uani .
C318 C 0.6949(5) 0.31417(16) 0.3157(4) 0.0529 1.0000 Uani .
C319 C 0.5804(5) 0.28746(16) 0.3073(4) 0.0490 1.0000 Uani .
C320 C 0.5224(6) 0.27005(16) 0.3870(4) 0.0536 1.0000 Uani .
C321 C 0.5783(6) 0.27851(16) 0.4765(4) 0.0487 1.0000 Uani .
C322 C 0.6907(7) 0.30612(19) 0.4873(4) 0.0641 1.0000 Uani .
C323 C 0.7463(6) 0.32347(18) 0.4054(5) 0.0655 1.0000 Uani .
C325 C 0.5715(7) 0.2670(2) 0.6460(4) 0.0686 1.0000 Uani .
H11 H -0.0613(6) 0.09425(14) 0.5687(4) 0.0562 1.0000 Uiso R
H21 H 0.1301(5) 0.12776(15) 0.6490(3) 0.0529 1.0000 Uiso R
H31 H 0.0801(5) 0.13974(14) 0.4800(3) 0.0473 1.0000 Uiso R
H41 H 0.3369(5) 0.09522(16) 0.4421(3) 0.0542 1.0000 Uiso R
H61 H 0.0003(5) 0.02710(15) 0.4867(3) 0.0505 1.0000 Uiso R
H81 H -0.0778(9) 0.04852(19) 0.7858(4) 0.0928 1.0000 Uiso R
H82 H -0.0562(9) 0.09459(19) 0.7462(4) 0.0928 1.0000 Uiso R
H101 H -0.3807(9) 0.0293(2) 0.6516(6) 0.1119 1.0000 Uiso R
H102 H -0.2723(9) 0.0105(2) 0.7340(6) 0.1119 1.0000 Uiso R
H103 H -0.2192(9) 0.0149(2) 0.6243(6) 0.1119 1.0000 Uiso R
H121 H 0.3623(7) 0.12950(19) 0.7055(4) 0.0704 1.0000 Uiso R
H122 H 0.4515(7) 0.08692(19) 0.7112(4) 0.0704 1.0000 Uiso R
H141 H 0.2422(10) 0.04106(18) 0.8753(5) 0.1008 1.0000 Uiso R
H142 H 0.3964(10) 0.03841(18) 0.8228(5) 0.1008 1.0000 Uiso R
H143 H 0.2471(10) 0.03056(18) 0.7614(5) 0.1008 1.0000 Uiso R
H171 H 0.4252(6) 0.1379(2) 0.3258(4) 0.0732 1.0000 Uiso R
H172 H 0.3880(6) 0.0947(2) 0.2741(4) 0.0732 1.0000 Uiso R
H191 H 0.3359(6) 0.20244(19) 0.2473(4) 0.0692 1.0000 Uiso R
H201 H 0.2962(7) 0.23648(16) 0.1000(4) 0.0689 1.0000 Uiso R
H221 H 0.2666(6) 0.12665(16) -0.0394(4) 0.0584 1.0000 Uiso R
H231 H 0.2989(5) 0.09255(16) 0.1107(4) 0.0605 1.0000 Uiso R
H251 H 0.2818(11) 0.2050(2) -0.2066(5) 0.1151 1.0000 Uiso R
H252 H 0.3872(11) 0.1722(2) -0.1526(5) 0.1151 1.0000 Uiso R
H253 H 0.2138(11) 0.1645(2) -0.1585(5) 0.1151 1.0000 Uiso R
H1011 H 0.5506(6) 0.39876(15) 0.3161(4) 0.0581 1.0000 Uiso R
H1021 H 0.3521(6) 0.36510(16) 0.3797(4) 0.0604 1.0000 Uiso R
H1031 H 0.4100(5) 0.35800(15) 0.2111(4) 0.0539 1.0000 Uiso R
H1041 H 0.1561(6) 0.40596(16) 0.1697(3) 0.0555 1.0000 Uiso R
H1061 H 0.5040(5) 0.46909(16) 0.2407(3) 0.0529 1.0000 Uiso R
H1081 H 0.5762(9) 0.4392(2) 0.5371(5) 0.0966 1.0000 Uiso R
H1082 H 0.5641(9) 0.3947(2) 0.4865(5) 0.0966 1.0000 Uiso R
H1101 H 0.8615(10) 0.4713(2) 0.4059(6) 0.1223 1.0000 Uiso R
H1102 H 0.7564(10) 0.4843(2) 0.4923(6) 0.1223 1.0000 Uiso R
H1103 H 0.6935(10) 0.4827(2) 0.3822(6) 0.1223 1.0000 Uiso R
H1121 H 0.0333(8) 0.4070(2) 0.4287(5) 0.0883 1.0000 Uiso R
H1122 H 0.1233(8) 0.3646(2) 0.4260(5) 0.0883 1.0000 Uiso R
H1141 H 0.2431(11) 0.4509(2) 0.6077(5) 0.1145 1.0000 Uiso R
H1142 H 0.2417(11) 0.4628(2) 0.4944(5) 0.1145 1.0000 Uiso R
H1143 H 0.0905(11) 0.4551(2) 0.5479(5) 0.1145 1.0000 Uiso R
H1171 H 0.1282(6) 0.4143(2) -0.0118(4) 0.0781 1.0000 Uiso R
H1172 H 0.0640(6) 0.3733(2) 0.0364(4) 0.0781 1.0000 Uiso R
H1191 H 0.1861(7) 0.3063(2) -0.0195(4) 0.0811 1.0000 Uiso R
H1201 H 0.2295(8) 0.26830(18) -0.1594(5) 0.0875 1.0000 Uiso R
H1221 H 0.2244(6) 0.37258(16) -0.3182(4) 0.0620 1.0000 Uiso R
H1231 H 0.1874(6) 0.41097(17) -0.1757(4) 0.0663 1.0000 Uiso R
H1251 H 0.2454(8) 0.2885(2) -0.4685(4) 0.0855 1.0000 Uiso R
H1252 H 0.2991(8) 0.3322(2) -0.4258(4) 0.0855 1.0000 Uiso R
H1253 H 0.1285(8) 0.3206(2) -0.4274(4) 0.0855 1.0000 Uiso R
H2011 H 1.0147(5) 0.08096(15) 0.1840(3) 0.0531 1.0000 Uiso R
H2021 H 0.9301(5) 0.14016(14) 0.1072(4) 0.0515 1.0000 Uiso R
H2031 H 0.9919(5) 0.14041(15) 0.2780(4) 0.0515 1.0000 Uiso R
H2041 H 0.6901(5) 0.14509(16) 0.3116(4) 0.0566 1.0000 Uiso R
H2061 H 0.8235(5) 0.03467(16) 0.2591(4) 0.0567 1.0000 Uiso R
H2081 H 1.0282(7) 0.0803(2) 0.0100(4) 0.0771 1.0000 Uiso R
H2082 H 0.9484(7) 0.0399(2) -0.0336(4) 0.0771 1.0000 Uiso R
H2101 H 1.1309(8) -0.0269(2) 0.1126(5) 0.1003 1.0000 Uiso R
H2102 H 1.0140(8) -0.0238(2) 0.0236(5) 0.1003 1.0000 Uiso R
H2103 H 0.9689(8) -0.0100(2) 0.1307(5) 0.1003 1.0000 Uiso R
H2121 H 0.7428(7) 0.17952(19) 0.0510(4) 0.0754 1.0000 Uiso R
H2122 H 0.5843(7) 0.15845(19) 0.0406(4) 0.0754 1.0000 Uiso R
H2141 H 0.6795(7) 0.0878(2) -0.1256(5) 0.0863 1.0000 Uiso R
H2142 H 0.6469(7) 0.0795(2) -0.0132(5) 0.0863 1.0000 Uiso R
H2143 H 0.5423(7) 0.1095(2) -0.0765(5) 0.0863 1.0000 Uiso R
H2171 H 0.6903(6) 0.1910(2) 0.4344(4) 0.0771 1.0000 Uiso R
H2172 H 0.6449(6) 0.1488(2) 0.4864(4) 0.0771 1.0000 Uiso R
H2191 H 0.9365(6) 0.2219(2) 0.5039(4) 0.0782 1.0000 Uiso R
H2201 H 1.0439(7) 0.2451(2) 0.6495(4) 0.0810 1.0000 Uiso R
H2221 H 0.7759(6) 0.1699(2) 0.8000(4) 0.0768 1.0000 Uiso R
H2231 H 0.6774(6) 0.14445(17) 0.6523(4) 0.0714 1.0000 Uiso R
H2251 H 0.9870(9) 0.2293(3) 0.9579(5) 0.1259 1.0000 Uiso R
H2252 H 0.9442(9) 0.1849(3) 0.9139(5) 0.1259 1.0000 Uiso R
H2253 H 0.8268(9) 0.2217(3) 0.9106(5) 0.1259 1.0000 Uiso R
H3011 H 0.4825(6) 0.41865(16) -0.0721(4) 0.0616 1.0000 Uiso R
H3021 H 0.5564(5) 0.35834(17) -0.1443(4) 0.0605 1.0000 Uiso R
H3031 H 0.5011(5) 0.35939(16) 0.0256(4) 0.0599 1.0000 Uiso R
H3041 H 0.8015(5) 0.35130(15) 0.0679(4) 0.0545 1.0000 Uiso R
H3061 H 0.6810(5) 0.46278(17) 0.0092(4) 0.0581 1.0000 Uiso R
H3081 H 0.5482(7) 0.4614(2) -0.2836(4) 0.0843 1.0000 Uiso R
H3082 H 0.4603(7) 0.4225(2) -0.2430(4) 0.0843 1.0000 Uiso R
H3101 H 0.3940(8) 0.5312(2) -0.1357(6) 0.1064 1.0000 Uiso R
H3102 H 0.5055(8) 0.5266(2) -0.2231(6) 0.1064 1.0000 Uiso R
H3103 H 0.5519(8) 0.5107(2) -0.1161(6) 0.1064 1.0000 Uiso R
H3121 H 0.8936(8) 0.3346(2) -0.2055(5) 0.0925 1.0000 Uiso R
H3122 H 0.7330(8) 0.3155(2) -0.1951(5) 0.0925 1.0000 Uiso R
H3141 H 0.7980(8) 0.4035(3) -0.3764(5) 0.1052 1.0000 Uiso R
H3142 H 0.8423(8) 0.4129(3) -0.2648(5) 0.1052 1.0000 Uiso R
H3143 H 0.9352(8) 0.3803(3) -0.3255(5) 0.1052 1.0000 Uiso R
H3171 H 0.8428(6) 0.34966(18) 0.2479(5) 0.0753 1.0000 Uiso R
H3172 H 0.8033(6) 0.30791(18) 0.1903(5) 0.0753 1.0000 Uiso R
H3191 H 0.5391(5) 0.28071(16) 0.2424(4) 0.0587 1.0000 Uiso R
H3201 H 0.4390(6) 0.25110(16) 0.3796(4) 0.0642 1.0000 Uiso R
H3221 H 0.7306(7) 0.31333(19) 0.5522(4) 0.0765 1.0000 Uiso R
H3231 H 0.8267(6) 0.34345(18) 0.4127(5) 0.0782 1.0000 Uiso R
H3251 H 0.5165(7) 0.2508(2) 0.6930(4) 0.0822 1.0000 Uiso R
H3252 H 0.5609(7) 0.2965(2) 0.6606(4) 0.0822 1.0000 Uiso R
H3253 H 0.6755(7) 0.2594(2) 0.6508(4) 0.0822 1.0000 Uiso R

loop_
_atom_site_aniso_label
_atom_site_aniso_U_11
_atom_site_aniso_U_22
_atom_site_aniso_U_33
_atom_site_aniso_U_23
_atom_site_aniso_U_13
_atom_site_aniso_U_12
I15 0.04969(19) 0.0470(2) 0.0713(2) 0.00397(18) 0.00620(16) -0.00605(16)
I115 0.0472(2) 0.0584(2) 0.0968(3) -0.0097(2) 0.00094(19) -0.00405(18)
I215 0.0848(3) 0.0463(2) 0.0961(3) -0.0025(2) 0.0040(2) 0.0035(2)
I315 0.0963(4) 0.0489(2) 0.1138(4) -0.0057(2) 0.0046(3) -0.0100(2)
Br26 0.0778(4) 0.0603(3) 0.0434(3) -0.0094(3) -0.0021(3) 0.0176(3)
Br126 0.0778(4) 0.0628(3) 0.0507(3) 0.0072(3) -0.0016(3) 0.0149(3)
Br226 0.0630(4) 0.0759(4) 0.0522(3) 0.0139(3) 0.0066(3) 0.0002(3)
Br326 0.0648(4) 0.0613(3) 0.0549(3) -0.0056(3) -0.0051(3) -0.0016(3)
O7 0.079(3) 0.049(2) 0.045(2) 0.0069(16) 0.0130(19) -0.0049(18)
O9 0.091(3) 0.068(3) 0.077(3) -0.003(2) 0.040(3) -0.018(2)
O11 0.052(2) 0.049(2) 0.043(2) -0.0014(15) -0.0077(16) 0.0119(16)
O13 0.098(3) 0.055(2) 0.045(2) -0.0018(18) -0.006(2) 0.011(2)
O16 0.0418(18) 0.057(2) 0.0401(19) 0.0155(15) 0.0027(15) 0.0044(15)
O24 0.118(4) 0.048(2) 0.047(2) 0.0050(18) 0.008(2) 0.016(2)
O107 0.085(3) 0.061(2) 0.050(2) -0.0134(18) -0.016(2) 0.002(2)
O109 0.085(3) 0.079(3) 0.073(3) 0.002(2) -0.029(2) -0.015(3)
O111 0.064(2) 0.059(2) 0.044(2) 0.0049(17) 0.0043(18) 0.0125(18)
O113 0.124(4) 0.056(2) 0.051(2) 0.004(2) 0.010(2) 0.016(2)
O116 0.0438(19) 0.068(2) 0.046(2) -0.0172(18) -0.0102(16) 0.0132(17)
O124 0.090(3) 0.048(2) 0.053(2) -0.0027(18) -0.001(2) 0.001(2)
O207 0.051(2) 0.064(2) 0.0431(19) -0.0102(17) -0.0015(16) 0.0000(17)
O209 0.047(2) 0.101(4) 0.074(3) -0.040(3) 0.005(2) -0.001(2)
O211 0.0409(19) 0.062(2) 0.047(2) 0.0043(17) -0.0041(15) 0.0053(16)
O213 0.071(3) 0.083(3) 0.046(2) 0.005(2) 0.0009(18) 0.001(2)
O216 0.0355(18) 0.068(2) 0.053(2) -0.0130(18) 0.0002(16) 0.0131(17)
O224 0.089(3) 0.138(5) 0.049(3) -0.022(3) 0.002(2) -0.027(3)
O307 0.052(2) 0.070(2) 0.051(2) 0.0102(19) -0.0023(17) 0.0010(19)
O309 0.053(2) 0.101(4) 0.082(3) 0.041(3) -0.009(2) 0.000(2)
O311 0.0403(19) 0.074(3) 0.055(2) -0.0134(19) -0.0019(17) 0.0048(18)
O313 0.065(3) 0.127(4) 0.056(3) -0.021(3) -0.011(2) -0.002(3)
O316 0.0398(18) 0.052(2) 0.058(2) 0.0170(17) 0.0045(16) 0.0092(16)
O324 0.070(2) 0.056(2) 0.057(2) 0.0044(18) -0.001(2) -0.0169(19)
C1 0.054(3) 0.036(3) 0.050(3) 0.003(2) 0.008(2) -0.003(2)
C2 0.051(3) 0.043(3) 0.039(3) -0.001(2) 0.004(2) -0.004(2)
C3 0.036(2) 0.037(3) 0.046(3) 0.004(2) 0.002(2) -0.0017(19)
C4 0.041(3) 0.059(3) 0.036(3) 0.006(2) -0.002(2) 0.014(2)
C5 0.050(3) 0.039(2) 0.029(2) 0.000(2) -0.008(2) 0.005(2)
C6 0.049(3) 0.038(3) 0.039(3) 0.003(2) -0.002(2) -0.001(2)
C8 0.127(7) 0.057(4) 0.047(3) -0.005(3) 0.033(4) -0.021(4)
C10 0.120(6) 0.071(4) 0.089(5) -0.002(4) 0.028(4) -0.036(4)
C12 0.072(4) 0.062(4) 0.042(3) 0.000(3) -0.006(3) -0.002(3)
C14 0.147(7) 0.055(4) 0.050(4) 0.007(3) -0.008(4) 0.014(4)
C17 0.041(3) 0.090(4) 0.052(3) 0.019(3) 0.005(2) 0.007(3)
C18 0.045(3) 0.059(3) 0.044(3) 0.011(2) 0.001(2) 0.000(2)
C19 0.068(3) 0.060(4) 0.045(3) -0.011(3) 0.003(3) -0.006(3)
C20 0.083(4) 0.039(3) 0.050(3) -0.001(2) 0.012(3) -0.002(3)
C21 0.058(3) 0.044(3) 0.036(3) 0.002(2) 0.000(2) 0.009(3)
C22 0.053(3) 0.043(3) 0.050(3) -0.005(2) 0.000(2) -0.005(2)
C23 0.048(3) 0.042(3) 0.062(4) 0.009(3) 0.000(2) 0.002(2)
C25 0.162(8) 0.077(5) 0.048(4) 0.009(3) 0.015(4) 0.040(5)
C101 0.055(3) 0.047(3) 0.044(3) -0.009(2) -0.005(2) 0.010(2)
C102 0.049(3) 0.053(3) 0.049(3) 0.001(2) 0.001(2) 0.012(2)
C103 0.036(2) 0.043(3) 0.056(3) -0.005(2) 0.003(2) 0.002(2)
C104 0.043(3) 0.054(3) 0.042(3) -0.009(2) 0.000(2) 0.014(2)
C105 0.052(3) 0.041(3) 0.050(3) -0.005(2) 0.002(2) 0.014(2)
C106 0.046(3) 0.046(3) 0.041(3) -0.010(2) 0.001(2) 0.004(2)
C108 0.117(6) 0.074(4) 0.051(4) 0.007(3) -0.022(4) -0.015(4)
C110 0.136(7) 0.080(5) 0.090(5) -0.010(4) -0.027(5) -0.039(5)
C112 0.078(4) 0.079(4) 0.064(4) 0.002(3) 0.014(3) 0.006(4)
C114 0.171(8) 0.059(4) 0.056(4) 0.001(3) 0.011(5) 0.014(5)
C117 0.038(3) 0.095(5) 0.063(4) -0.024(3) -0.015(3) 0.014(3)
C118 0.044(3) 0.051(3) 0.053(3) -0.010(3) -0.012(2) 0.001(2)
C119 0.090(4) 0.066(4) 0.047(3) 0.002(3) -0.005(3) -0.009(3)
C120 0.110(5) 0.042(3) 0.066(4) -0.005(3) -0.014(4) 0.005(3)
C121 0.053(3) 0.036(3) 0.046(3) -0.002(2) -0.003(2) -0.001(3)
C122 0.058(3) 0.044(3) 0.053(3) 0.005(3) -0.005(3) 0.000(2)
C123 0.053(3) 0.047(3) 0.065(4) -0.003(3) -0.010(3) 0.007(2)
C125 0.098(5) 0.060(4) 0.056(4) -0.002(3) 0.010(3) 0.009(3)
C201 0.041(3) 0.051(3) 0.041(3) -0.008(2) 0.000(2) 0.004(2)
C202 0.034(3) 0.044(3) 0.050(3) 0.004(2) 0.001(2) 0.002(2)
C203 0.033(2) 0.040(3) 0.056(3) -0.007(2) 0.002(2) 0.005(2)
C204 0.037(3) 0.056(3) 0.048(3) -0.007(2) -0.007(2) 0.005(2)
C205 0.041(3) 0.055(3) 0.046(3) 0.010(2) 0.000(2) 0.011(2)
C206 0.047(3) 0.047(3) 0.048(3) 0.001(2) -0.005(2) 0.007(2)
C208 0.072(4) 0.069(4) 0.052(3) -0.007(3) 0.009(3) -0.011(3)
C210 0.086(5) 0.075(5) 0.089(5) -0.028(4) -0.013(4) 0.022(4)
C212 0.073(4) 0.070(4) 0.045(3) 0.007(3) -0.016(3) 0.019(3)
C214 0.057(4) 0.099(5) 0.060(4) -0.008(3) -0.015(3) 0.001(3)
C217 0.053(3) 0.081(4) 0.058(4) -0.018(3) -0.004(3) 0.018(3)
C218 0.048(3) 0.059(3) 0.052(3) -0.009(3) 0.003(2) 0.006(3)
C219 0.058(3) 0.084(4) 0.053(4) 0.002(3) 0.012(3) 0.006(3)
C220 0.064(4) 0.077(4) 0.062(4) -0.008(3) 0.007(3) -0.018(3)
C221 0.050(3) 0.086(5) 0.052(4) -0.015(3) 0.001(3) -0.003(3)
C222 0.066(4) 0.076(4) 0.050(3) 0.002(3) 0.002(3) -0.004(3)
C223 0.060(3) 0.051(3) 0.068(4) -0.008(3) 0.005(3) 0.000(3)
C225 0.103(6) 0.150(8) 0.062(5) -0.027(5) 0.004(4) -0.016(6)
C301 0.043(3) 0.059(3) 0.053(3) 0.004(3) 0.003(2) 0.004(2)
C302 0.038(3) 0.064(3) 0.049(3) -0.002(2) -0.004(2) -0.002(2)
C303 0.034(3) 0.046(3) 0.070(4) -0.003(3) 0.004(2) 0.002(2)
C304 0.034(2) 0.047(3) 0.055(3) 0.007(2) 0.002(2) 0.002(2)
C305 0.036(3) 0.062(3) 0.044(3) 0.001(3) 0.001(2) 0.002(2)
C306 0.046(3) 0.049(3) 0.051(3) -0.007(3) 0.001(2) 0.005(2)
C308 0.077(4) 0.087(5) 0.048(4) 0.007(3) -0.005(3) -0.017(4)
C310 0.084(5) 0.094(6) 0.088(5) 0.039(4) 0.001(4) 0.030(4)
C312 0.074(4) 0.090(5) 0.067(4) -0.019(4) 0.009(3) 0.011(4)
C314 0.071(4) 0.133(7) 0.060(4) 0.003(4) 0.003(3) 0.003(5)
C317 0.043(3) 0.060(4) 0.085(4) 0.026(3) 0.002(3) 0.012(3)
C318 0.042(3) 0.046(3) 0.070(4) 0.015(3) 0.000(3) 0.012(3)
C319 0.044(3) 0.049(3) 0.054(3) 0.002(3) -0.003(2) 0.001(2)
C320 0.049(3) 0.045(3) 0.066(4) 0.001(3) -0.007(3) -0.011(2)
C321 0.046(3) 0.040(3) 0.060(3) 0.007(2) 0.008(3) -0.001(2)
C322 0.070(4) 0.061(4) 0.060(4) 0.000(3) -0.015(3) -0.012(3)
C323 0.059(3) 0.058(4) 0.079(4) 0.011(3) -0.012(3) -0.015(3)
C325 0.075(4) 0.075(4) 0.056(4) -0.003(3) -0.005(3) -0.002(3)

loop_
_atom_type_symbol
_atom_type_scat_dispersion_real
_atom_type_scat_dispersion_imag
_atom_type_scat_Cromer_Mann_a1
_atom_type_scat_Cromer_Mann_b1
_atom_type_scat_Cromer_Mann_a2
_atom_type_scat_Cromer_Mann_b2
_atom_type_scat_Cromer_Mann_a3
_atom_type_scat_Cromer_Mann_b3
_atom_type_scat_Cromer_Mann_a4
_atom_type_scat_Cromer_Mann_b4
_atom_type_scat_Cromer_Mann_c
_atom_type_scat_source
C 0.0033 0.0016 2.3100 20.8439 1.0200 10.2075 1.5886 0.5687 0.8650 51.6512 0.2156 'International Tables Vol C 4.2.6.8 and 6.1.1.4'
H 0.0000 0.0000 0.4930 10.5109 0.3229 26.1257 0.1402 3.1424 0.0408 57.7998 0.0030 'International Tables Vol C 4.2.6.8 and 6.1.1.4'
Br -0.2901 2.4595 17.1789 2.1723 5.2358 16.5796 5.6377 0.2609 3.9851 41.4328 2.9557 'International Tables Vol C 4.2.6.8 and 6.1.1.4'
I -0.4742 1.8119 20.1472 4.3470 18.9949 0.3814 7.5138 27.7660 2.2735 66.8776 4.0712 'International Tables Vol C 4.2.6.8 and 6.1.1.4'
O 0.0106 0.0060 3.0485 13.2771 2.2868 5.7011 1.5463 0.3239 0.8670 32.9089 0.2508 'International Tables Vol C 4.2.6.8 and 6.1.1.4'

loop_
_exptl_crystal_face_index_h
_exptl_crystal_face_index_k
_exptl_crystal_face_index_l
_exptl_crystal_face_perp_dist
1 1 0 0.123
-5 0 1 0.094
1 -1 0 0.140
-3 -18 1 0.051
0 3 -1 0.068
0 4 4 0.010
0 -1 -1 0.045

loop_
_geom_angle_atom_site_label_1
_geom_angle_atom_site_label_2
_geom_angle_atom_site_label_3
_geom_angle
_geom_angle_publ_flag
C1 O7 C8 113.7(4) yes
C8 O9 C10 112.1(6) yes
C2 O11 C12 115.2(4) yes
C12 O13 C14 112.9(5) yes
C4 O16 C17 113.5(4) yes
C21 O24 C25 117.1(5) yes
C101 O107 C108 113.0(5) yes
C108 O109 C110 112.4(6) yes
C102 O111 C112 115.6(4) yes
C112 O113 C114 114.3(5) yes
C104 O116 C117 114.4(4) yes
C121 O124 C125 117.5(4) yes
C201 O207 C208 114.4(4) yes
C208 O209 C210 112.6(5) yes
C202 O211 C212 115.0(4) yes
C212 O213 C214 114.0(5) yes
C204 O216 C217 114.6(4) yes
C221 O224 C225 117.3(6) yes
C301 O307 C308 113.4(4) yes
C308 O309 C310 112.7(5) yes
C302 O311 C312 114.4(4) yes
C312 O313 C314 114.3(5) yes
C304 O316 C317 114.3(4) yes
C321 O324 C325 118.6(4) yes
O7 C1 C2 111.0(4) yes
O7 C1 C6 107.6(4) yes
C2 C1 C6 110.7(4) yes
O7 C1 H11 109.2 no
C2 C1 H11 109.2 no
C6 C1 H11 109.2 no
C1 C2 O11 109.5(4) yes
C1 C2 C3 106.0(4) yes
O11 C2 C3 109.6(4) yes
C1 C2 H21 110.5 no
O11 C2 H21 110.5 no
C3 C2 H21 110.5 no
C2 C3 I15 111.6(3) yes
C2 C3 C4 112.2(4) yes
I15 C3 C4 110.3(3) yes
C2 C3 H31 107.5 no
I15 C3 H31 107.5 no
C4 C3 H31 107.5 no
C3 C4 O16 109.3(4) yes
C3 C4 C5 108.1(4) yes
O16 C4 C5 110.6(4) yes
C3 C4 H41 109.6 no
O16 C4 H41 109.6 no
C5 C4 H41 109.6 no
C4 C5 Br26 114.6(3) yes
C4 C5 C6 125.0(4) yes
Br26 C5 C6 120.5(4) yes
C1 C6 C5 123.3(4) yes
C1 C6 H61 118.3 no
C5 C6 H61 118.3 no
O7 C8 O9 113.8(5) yes
O7 C8 H81 108.4 no
O9 C8 H81 108.4 no
O7 C8 H82 108.4 no
O9 C8 H82 108.4 no
H81 C8 H82 109.5 no
O9 C10 H101 109.5 no
O9 C10 H102 109.5 no
H101 C10 H102 109.5 no
O9 C10 H103 109.5 no
H101 C10 H103 109.5 no
H102 C10 H103 109.5 no
O11 C12 O13 113.9(5) yes
O11 C12 H121 108.3 no
O13 C12 H121 108.3 no
O11 C12 H122 108.3 no
O13 C12 H122 108.3 no
H121 C12 H122 109.5 no
O13 C14 H141 109.5 no
O13 C14 H142 109.5 no
H141 C14 H142 109.5 no
O13 C14 H143 109.5 no
H141 C14 H143 109.5 no
H142 C14 H143 109.5 no
O16 C17 C18 107.7(4) yes
O16 C17 H171 109.9 no
C18 C17 H171 109.9 no
O16 C17 H172 109.9 no
C18 C17 H172 109.9 no
H171 C17 H172 109.5 no
C17 C18 C19 121.4(5) yes
C17 C18 C23 120.7(5) yes
C19 C18 C23 117.9(5) yes
C18 C19 C20 121.7(5) yes
C18 C19 H191 119.2 no
C20 C19 H191 119.2 no
C19 C20 C21 119.7(5) yes
C19 C20 H201 120.1 no
C21 C20 H201 120.1 no
O24 C21 C20 115.7(5) yes
O24 C21 C22 123.8(5) yes
C20 C21 C22 120.4(5) yes
C21 C22 C23 119.0(5) yes
C21 C22 H221 120.5 no
C23 C22 H221 120.5 no
C22 C23 C18 121.2(5) yes
C22 C23 H231 119.4 no
C18 C23 H231 119.4 no
O24 C25 H251 109.5 no
O24 C25 H252 109.5 no
H251 C25 H252 109.5 no
O24 C25 H253 109.5 no
H251 C25 H253 109.5 no
H252 C25 H253 109.5 no
O107 C101 C102 110.6(4) yes
O107 C101 C106 107.0(4) yes
C102 C101 C106 112.0(4) yes
O107 C101 H1011 109.1 no
C102 C101 H1011 109.1 no
C106 C101 H1011 109.1 no
C101 C102 O111 110.2(4) yes
C101 C102 C103 105.6(4) yes
O111 C102 C103 109.6(4) yes
C101 C102 H1021 110.4 no
O111 C102 H1021 110.4 no
C103 C102 H1021 110.4 no
C102 C103 I115 112.0(4) yes
C102 C103 C104 110.5(4) yes
I115 C103 C104 110.7(3) yes
C102 C103 H1031 107.8 no
I115 C103 H1031 107.8 no
C104 C103 H1031 107.8 no
C103 C104 O116 107.7(4) yes
C103 C104 C105 107.4(4) yes
O116 C104 C105 109.5(4) yes
C103 C104 H1041 110.7 no
O116 C104 H1041 110.7 no
C105 C104 H1041 110.7 no
C104 C105 Br126 114.4(3) yes
C104 C105 C106 126.3(5) yes
Br126 C105 C106 119.3(4) yes
C101 C106 C105 121.1(5) yes
C101 C106 H1061 119.4 no
C105 C106 H1061 119.4 no
O107 C108 O109 112.4(5) yes
O107 C108 H1081 108.7 no
O109 C108 H1081 108.7 no
O107 C108 H1082 108.7 no
O109 C108 H1082 108.7 no
H1081 C108 H1082 109.5 no
O109 C110 H1101 109.5 no
O109 C110 H1102 109.5 no
H1101 C110 H1102 109.5 no
O109 C110 H1103 109.5 no
H1101 C110 H1103 109.5 no
H1102 C110 H1103 109.5 no
O113 C112 O111 113.2(6) yes
O113 C112 H1121 108.5 no
O111 C112 H1121 108.5 no
O113 C112 H1122 108.5 no
O111 C112 H1122 108.5 no
H1121 C112 H1122 109.5 no
O113 C114 H1141 109.5 no
O113 C114 H1142 109.5 no
H1141 C114 H1142 109.5 no
O113 C114 H1143 109.5 no
H1141 C114 H1143 109.5 no
H1142 C114 H1143 109.5 no
O116 C117 C118 107.0(4) yes
O116 C117 H1171 110.1 no
C118 C117 H1171 110.1 no
O116 C117 H1172 110.1 no
C118 C117 H1172 110.1 no
H1171 C117 H1172 109.5 no
C117 C118 C119 119.7(6) yes
C117 C118 C123 122.0(5) yes
C119 C118 C123 118.3(5) yes
C118 C119 C120 121.0(6) yes
C118 C119 H1191 119.5 no
C120 C119 H1191 119.5 no
C119 C120 C121 119.9(6) yes
C119 C120 H1201 120.0 no
C121 C120 H1201 120.0 no
O124 C121 C120 115.6(5) yes
O124 C121 C122 123.6(5) yes
C120 C121 C122 120.8(5) yes
C121 C122 C123 118.6(5) yes
C121 C122 H1221 120.7 no
C123 C122 H1221 120.7 no
C122 C123 C118 121.2(5) yes
C122 C123 H1231 119.4 no
C118 C123 H1231 119.4 no
O124 C125 H1251 109.5 no
O124 C125 H1252 109.5 no
H1251 C125 H1252 109.5 no
O124 C125 H1253 109.5 no
H1251 C125 H1253 109.5 no
H1252 C125 H1253 109.5 no
O207 C201 C202 111.5(4) yes
O207 C201 C206 107.7(4) yes
C202 C201 C206 111.6(4) yes
O207 C201 H2011 108.6 no
C202 C201 H2011 108.6 no
C206 C201 H2011 108.6 no
C201 C202 O211 108.6(4) yes
C201 C202 C203 105.8(4) yes
O211 C202 C203 109.7(4) yes
C201 C202 H2021 110.9 no
O211 C202 H2021 110.9 no
C203 C202 H2021 110.9 no
C202 C203 I215 111.7(3) yes
C202 C203 C204 112.2(4) yes
I215 C203 C204 109.3(3) yes
C202 C203 H2031 107.8 no
I215 C203 H2031 107.8 no
C204 C203 H2031 107.8 no
C203 C204 O216 109.5(4) yes
C203 C204 C205 108.1(4) yes
O216 C204 C205 110.9(4) yes
C203 C204 H2041 109.5 no
O216 C204 H2041 109.4 no
C205 C204 H2041 109.4 no
C204 C205 Br226 114.7(4) yes
C204 C205 C206 126.7(5) yes
Br226 C205 C206 118.6(4) yes
C201 C206 C205 121.1(5) yes
C201 C206 H2061 119.4 no
C205 C206 H2061 119.4 no
O207 C208 O209 112.9(5) yes
O207 C208 H2081 108.6 no
O209 C208 H2081 108.6 no
O207 C208 H2082 108.6 no
O209 C208 H2082 108.6 no
H2081 C208 H2082 109.5 no
O209 C210 H2101 109.5 no
O209 C210 H2102 109.5 no
H2101 C210 H2102 109.5 no
O209 C210 H2103 109.5 no
H2101 C210 H2103 109.5 no
H2102 C210 H2103 109.5 no
O211 C212 O213 112.6(5) yes
O211 C212 H2121 108.7 no
O213 C212 H2121 108.7 no
O211 C212 H2122 108.7 no
O213 C212 H2122 108.7 no
H2121 C212 H2122 109.5 no
O213 C214 H2141 109.5 no
O213 C214 H2142 109.5 no
H2141 C214 H2142 109.5 no
O213 C214 H2143 109.5 no
H2141 C214 H2143 109.5 no
H2142 C214 H2143 109.5 no
O216 C217 C218 108.6(4) yes
O216 C217 H2171 109.7 no
C218 C217 H2171 109.7 no
O216 C217 H2172 109.7 no
C218 C217 H2172 109.7 no
H2171 C217 H2172 109.5 no
C217 C218 C219 121.9(5) yes
C217 C218 C223 120.7(5) yes
C219 C218 C223 117.5(5) yes
C218 C219 C220 122.1(6) yes
C218 C219 H2191 118.9 no
C220 C219 H2191 118.9 no
C219 C220 C221 119.0(6) yes
C219 C220 H2201 120.5 no
C221 C220 H2201 120.5 no
C220 C221 O224 114.2(6) yes
C220 C221 C222 120.9(5) yes
O224 C221 C222 124.9(6) yes
C221 C222 C223 118.9(5) yes
C221 C222 H2221 120.5 no
C223 C222 H2221 120.5 no
C218 C223 C222 121.5(5) yes
C218 C223 H2231 119.3 no
C222 C223 H2231 119.3 no
O224 C225 H2251 109.5 no
O224 C225 H2252 109.5 no
H2251 C225 H2252 109.5 no
O224 C225 H2253 109.5 no
H2251 C225 H2253 109.5 no
H2252 C225 H2253 109.5 no
O307 C301 C302 111.8(4) yes
O307 C301 C306 107.5(4) yes
C302 C301 C306 111.3(4) yes
O307 C301 H3011 108.7 no
C302 C301 H3011 108.7 no
C306 C301 H3011 108.7 no
C301 C302 O311 109.8(4) yes
C301 C302 C303 105.6(4) yes
O311 C302 C303 109.3(4) yes
C301 C302 H3021 110.7 no
O311 C302 H3021 110.7 no
C303 C302 H3021 110.7 no
C302 C303 I315 112.1(4) yes
C302 C303 C304 113.0(4) yes
I315 C303 C304 109.4(3) yes
C302 C303 H3031 107.3 no
I315 C303 H3031 107.3 no
C304 C303 H3031 107.3 no
C303 C304 O316 109.0(4) yes
C303 C304 C305 108.7(4) yes
O316 C304 C305 110.2(4) yes
C303 C304 H3041 109.7 no
O316 C304 H3041 109.7 no
C305 C304 H3041 109.7 no
C304 C305 Br326 115.5(4) yes
C304 C305 C306 124.6(5) yes
Br326 C305 C306 119.9(4) yes
C301 C306 C305 123.0(5) yes
C301 C306 H3061 118.5 no
C305 C306 H3061 118.5 no
O307 C308 O309 114.0(5) yes
O307 C308 H3081 108.3 no
O309 C308 H3081 108.3 no
O307 C308 H3082 108.3 no
O309 C308 H3082 108.3 no
H3081 C308 H3082 109.5 no
O309 C310 H3101 109.5 no
O309 C310 H3102 109.5 no
H3101 C310 H3102 109.5 no
O309 C310 H3103 109.5 no
H3101 C310 H3103 109.5 no
H3102 C310 H3103 109.5 no
O311 C312 O313 113.1(6) yes
O311 C312 H3121 108.6 no
O313 C312 H3121 108.6 no
O311 C312 H3122 108.6 no
O313 C312 H3122 108.6 no
H3121 C312 H3122 109.5 no
O313 C314 H3141 109.5 no
O313 C314 H3142 109.5 no
H3141 C314 H3142 109.5 no
O313 C314 H3143 109.5 no
H3141 C314 H3143 109.5 no
H3142 C314 H3143 109.5 no
O316 C317 C318 109.8(4) yes
O316 C317 H3171 109.4 no
C318 C317 H3171 109.4 no
O316 C317 H3172 109.4 no
C318 C317 H3172 109.4 no
H3171 C317 H3172 109.5 no
C317 C318 C319 120.5(5) yes
C317 C318 C323 121.5(5) yes
C319 C318 C323 118.0(5) yes
C318 C319 C320 121.0(5) yes
C318 C319 H3191 119.5 no
C320 C319 H3191 119.5 no
C319 C320 C321 120.5(5) yes
C319 C320 H3201 119.8 no
C321 C320 H3201 119.8 no
C320 C321 O324 116.7(5) yes
C320 C321 C322 119.8(5) yes
O324 C321 C322 123.5(5) yes
C321 C322 C323 118.4(5) yes
C321 C322 H3221 120.8 no
C323 C322 H3221 120.8 no
C322 C323 C318 122.3(5) yes
C322 C323 H3231 118.8 no
C318 C323 H3231 118.8 no
O324 C325 H3251 109.5 no
O324 C325 H3252 109.5 no
H3251 C325 H3252 109.5 no
O324 C325 H3253 109.5 no
H3251 C325 H3253 109.5 no
H3252 C325 H3253 109.5 no

loop_
_geom_bond_atom_site_label_1
_geom_bond_atom_site_label_2
_geom_bond_distance
_geom_bond_publ_flag
I15 C3 2.162(5) yes
I115 C103 2.153(5) yes
I215 C203 2.161(5) yes
I315 C303 2.158(5) yes
Br26 C5 1.909(4) yes
Br126 C105 1.916(5) yes
Br226 C205 1.925(5) yes
Br326 C305 1.894(5) yes
O7 C1 1.438(6) yes
O7 C8 1.422(7) yes
O9 C8 1.371(9) yes
O9 C10 1.421(8) yes
O11 C2 1.423(6) yes
O11 C12 1.419(6) yes
O13 C12 1.393(7) yes
O13 C14 1.447(7) yes
O16 C4 1.429(6) yes
O16 C17 1.428(6) yes
O24 C21 1.375(6) yes
O24 C25 1.423(8) yes
O107 C101 1.442(6) yes
O107 C108 1.430(8) yes
O109 C108 1.393(9) yes
O109 C110 1.426(9) yes
O111 C102 1.427(6) yes
O111 C112 1.393(7) yes
O113 C112 1.416(8) yes
O113 C114 1.428(8) yes
O116 C104 1.433(6) yes
O116 C117 1.436(6) yes
O124 C121 1.382(6) yes
O124 C125 1.417(7) yes
O207 C201 1.431(6) yes
O207 C208 1.407(7) yes
O209 C208 1.387(8) yes
O209 C210 1.417(9) yes
O211 C202 1.424(6) yes
O211 C212 1.421(6) yes
O213 C212 1.405(7) yes
O213 C214 1.420(8) yes
O216 C204 1.412(6) yes
O216 C217 1.450(6) yes
O224 C221 1.378(7) yes
O224 C225 1.414(9) yes
O307 C301 1.434(6) yes
O307 C308 1.412(7) yes
O309 C308 1.382(8) yes
O309 C310 1.449(9) yes
O311 C302 1.419(6) yes
O311 C312 1.436(7) yes
O313 C312 1.380(8) yes
O313 C314 1.417(9) yes
O316 C304 1.418(6) yes
O316 C317 1.438(6) yes
O324 C321 1.370(6) yes
O324 C325 1.426(7) yes
C1 C2 1.529(7) yes
C1 C6 1.486(7) yes
C1 H11 1.000 no
C2 C3 1.521(7) yes
C2 H21 1.000 no
C3 C4 1.523(7) yes
C3 H31 1.000 no
C4 C5 1.515(7) yes
C4 H41 1.000 no
C5 C6 1.307(7) yes
C6 H61 1.000 no
C8 H81 1.000 no
C8 H82 1.000 no
C10 H101 1.000 no
C10 H102 1.000 no
C10 H103 1.000 no
C12 H121 1.000 no
C12 H122 1.000 no
C14 H141 1.000 no
C14 H142 1.000 no
C14 H143 1.000 no
C17 C18 1.516(7) yes
C17 H171 1.000 no
C17 H172 1.000 no
C18 C19 1.383(8) yes
C18 C23 1.385(8) yes
C19 C20 1.376(8) yes
C19 H191 1.000 no
C20 C21 1.373(8) yes
C20 H201 1.000 no
C21 C22 1.381(8) yes
C22 C23 1.396(7) yes
C22 H221 1.000 no
C23 H231 1.000 no
C25 H251 1.000 no
C25 H252 1.000 no
C25 H253 1.000 no
C101 C102 1.532(8) yes
C101 C106 1.496(7) yes
C101 H1011 1.000 no
C102 C103 1.526(7) yes
C102 H1021 1.000 no
C103 C104 1.533(7) yes
C103 H1031 1.000 no
C104 C105 1.524(8) yes
C104 H1041 1.000 no
C105 C106 1.311(7) yes
C106 H1061 1.000 no
C108 H1081 1.000 no
C108 H1082 1.000 no
C110 H1101 1.000 no
C110 H1102 1.000 no
C110 H1103 1.000 no
C112 H1121 1.000 no
C112 H1122 1.000 no
C114 H1141 1.000 no
C114 H1142 1.000 no
C114 H1143 1.000 no
C117 C118 1.510(8) yes
C117 H1171 1.000 no
C117 H1172 1.000 no
C118 C119 1.374(9) yes
C118 C123 1.365(8) yes
C119 C120 1.377(9) yes
C119 H1191 1.000 no
C120 C121 1.352(8) yes
C120 H1201 1.000 no
C121 C122 1.369(7) yes
C122 C123 1.394(8) yes
C122 H1221 1.000 no
C123 H1231 1.000 no
C125 H1251 1.000 no
C125 H1252 1.000 no
C125 H1253 1.000 no
C201 C202 1.529(7) yes
C201 C206 1.500(7) yes
C201 H2011 1.000 no
C202 C203 1.530(7) yes
C202 H2021 1.000 no
C203 C204 1.518(7) yes
C203 H2031 1.000 no
C204 C205 1.502(8) yes
C204 H2041 1.000 no
C205 C206 1.314(7) yes
C206 H2061 1.000 no
C208 H2081 1.000 no
C208 H2082 1.000 no
C210 H2101 1.000 no
C210 H2102 1.000 no
C210 H2103 1.000 no
C212 H2121 1.000 no
C212 H2122 1.000 no
C214 H2141 1.000 no
C214 H2142 1.000 no
C214 H2143 1.000 no
C217 C218 1.490(8) yes
C217 H2171 1.000 no
C217 H2172 1.000 no
C218 C219 1.385(9) yes
C218 C223 1.397(8) yes
C219 C220 1.378(9) yes
C219 H2191 1.000 no
C220 C221 1.389(9) yes
C220 H2201 1.000 no
C221 C222 1.377(9) yes
C222 C223 1.392(8) yes
C222 H2221 1.000 no
C223 H2231 1.000 no
C225 H2251 1.000 no
C225 H2252 1.000 no
C225 H2253 1.000 no
C301 C302 1.529(8) yes
C301 C306 1.509(7) yes
C301 H3011 1.000 no
C302 C303 1.548(8) yes
C302 H3021 1.000 no
C303 C304 1.505(7) yes
C303 H3031 1.000 no
C304 C305 1.520(7) yes
C304 H3041 1.000 no
C305 C306 1.319(7) yes
C306 H3061 1.000 no
C308 H3081 1.000 no
C308 H3082 1.000 no
C310 H3101 1.000 no
C310 H3102 1.000 no
C310 H3103 1.000 no
C312 H3121 1.000 no
C312 H3122 1.000 no
C314 H3141 1.000 no
C314 H3142 1.000 no
C314 H3143 1.000 no
C317 C318 1.498(8) yes
C317 H3171 1.000 no
C317 H3172 1.000 no
C318 C319 1.386(8) yes
C318 C323 1.366(8) yes
C319 C320 1.379(8) yes
C319 H3191 1.000 no
C320 C321 1.371(8) yes
C320 H3201 1.000 no
C321 C322 1.392(8) yes
C322 C323 1.393(9) yes
C322 H3221 1.000 no
C323 H3231 1.000 no
C325 H3251 1.000 no
C325 H3252 1.000 no
C325 H3253 1.000 no

loop_
_geom_contact_atom_site_label_1
_geom_contact_atom_site_label_2
_geom_contact_distance
_geom_contact_site_symmetry_2
_geom_contact_publ_flag
I15 O324 3.188(4) . no
Br26 C206 3.577(5) 1_455 no
O9 C223 3.343(7) 1_455 no
O13 C25 3.273(8) 1_556 no
O16 C203 3.341(5) 1_455 no
O24 C225 3.236(9) 1_454 no
O24 O224 3.244(6) 1_454 no
O24 C120 3.363(7) . no
O109 C323 3.508(7) . no
O113 C125 3.252(8) 1_556 no
O113 C122 3.491(7) 1_556 no
O116 C303 3.317(6) . no
O124 C325 3.181(8) 1_554 no
O124 O324 3.276(6) 1_554 no
O124 C220 3.443(8) 1_454 no
O213 C225 3.36(1) 1_554 no
O213 C222 3.584(7) 1_554 no
O216 C3 3.407(5) 1_655 no
O224 C25 3.21(1) 1_656 no
O224 C120 3.233(8) 1_656 no
O307 C210 3.579(8) 2_755 no
O313 C325 3.581(8) 1_554 no
O316 C103 3.377(6) . no
O316 C101 3.532(7) . no
O324 C125 3.200(8) 1_556 no
C6 C110 3.388(9) 2_646 no
C10 C106 3.392(9) 2_546 no
C12 C25 3.508(9) 1_556 no
C25 C225 3.60(1) 1_454 no
C125 C325 3.58(1) 1_554 no
C206 C310 3.491(9) 2_645 no
C210 C306 3.490(9) 2_745 no

loop_
_geom_torsion_atom_site_label_1
_geom_torsion_atom_site_label_2
_geom_torsion_atom_site_label_3
_geom_torsion_atom_site_label_4
_geom_torsion
_geom_torsion_publ_flag
I15 C3 C2 O11 -74.5(4) no
I15 C3 C2 C1 167.4(3) no
I15 C3 C4 O16 -68.4(4) no
I15 C3 C4 C5 171.1(3) no
I115 C103 C102 O111 -75.2(4) no
I115 C103 C102 C101 166.1(3) no
I115 C103 C104 O116 -68.3(4) no
I115 C103 C104 C105 173.7(3) no
I215 C203 C202 O211 -73.9(4) no
I215 C203 C202 C201 169.1(3) no
I215 C203 C204 O216 -68.7(4) no
I215 C203 C204 C205 170.4(3) no
I315 C303 C302 O311 -73.7(4) no
I315 C303 C302 C301 168.3(3) no
I315 C303 C304 O316 -67.6(4) no
I315 C303 C304 C305 172.2(3) no
Br26 C5 C4 O16 50.5(5) no
Br26 C5 C4 C3 170.2(3) no
Br26 C5 C6 C1 176.8(4) no
Br126 C105 C104 O116 52.4(5) no
Br126 C105 C104 C103 169.1(3) no
Br126 C105 C106 C101 175.8(4) no
Br226 C205 C204 O216 50.0(5) no
Br226 C205 C204 C203 170.0(3) no
Br226 C205 C206 C201 177.0(3) no
Br326 C305 C304 O316 50.8(5) no
Br326 C305 C304 C303 170.2(3) no
Br326 C305 C306 C301 176.7(4) no
O7 C1 C2 O11 53.0(5) no
O7 C1 C2 C3 171.2(4) no
O7 C1 C6 C5 -140.9(5) no
O7 C8 O9 C10 63.6(7) no
O9 C8 O7 C1 68.6(6) no
O11 C2 C1 C6 -66.4(5) no
O11 C2 C3 C4 49.8(5) no
O11 C12 O13 C14 71.8(7) no
O13 C12 O11 C2 73.9(6) no
O16 C4 C3 C2 166.5(4) no
O16 C4 C5 C6 -129.9(5) no
O16 C17 C18 C19 83.5(6) no
O16 C17 C18 C23 -99.1(5) no
O24 C21 C20 C19 -175.4(5) no
O24 C21 C22 C23 176.5(5) no
O107 C101 C102 O111 53.2(6) no
O107 C101 C102 C103 171.5(4) no
O107 C101 C106 C105 -140.2(5) no
O107 C108 O109 C110 63.0(7) no
O109 C108 O107 C101 69.4(6) no
O111 C102 C101 C106 -66.1(6) no
O111 C102 C103 C104 48.7(5) no
O111 C112 O113 C114 71.0(8) no
O113 C112 O111 C102 75.4(6) no
O116 C104 C103 C102 167.0(4) no
O116 C104 C105 C106 -130.0(5) no
O116 C117 C118 C119 67.6(6) no
O116 C117 C118 C123 -111.9(6) no
O124 C121 C120 C119 -177.8(6) no
O124 C121 C122 C123 178.9(5) no
O207 C201 C202 O211 54.5(5) no
O207 C201 C202 C203 172.3(4) no
O207 C201 C206 C205 -142.4(5) no
O207 C208 O209 C210 63.6(6) no
O209 C208 O207 C201 67.5(6) no
O211 C202 C201 C206 -66.1(5) no
O211 C202 C203 C204 49.2(5) no
O211 C212 O213 C214 71.8(6) no
O213 C212 O211 C202 72.9(6) no
O216 C204 C203 C202 166.9(4) no
O216 C204 C205 C206 -130.6(5) no
O216 C217 C218 C219 66.2(7) no
O216 C217 C218 C223 -113.7(6) no
O224 C221 C220 C219 -177.7(6) no
O224 C221 C222 C223 179.5(6) no
O307 C301 C302 O311 53.0(6) no
O307 C301 C302 C303 170.7(4) no
O307 C301 C306 C305 -142.6(5) no
O307 C308 O309 C310 63.2(7) no
O309 C308 O307 C301 66.9(6) no
O311 C302 C301 C306 -67.2(6) no
O311 C302 C303 C304 50.6(6) no
O311 C312 O313 C314 73.0(7) no
O313 C312 O311 C302 71.3(7) no
O316 C304 C303 C302 166.7(4) no
O316 C304 C305 C306 -131.1(5) no
O316 C317 C318 C319 59.2(7) no
O316 C317 C318 C323 -123.4(5) no
O324 C321 C320 C319 -178.2(5) no
O324 C321 C322 C323 178.8(5) no
C1 C2 O11 C12 -129.2(4) no
C1 C2 C3 C4 -68.3(5) no
C1 C6 C5 C4 -2.7(7) no
C2 C1 O7 C8 91.7(5) no
C2 C1 C6 C5 -19.4(7) no
C2 C3 C4 C5 46.0(5) no
C3 C2 O11 C12 115.0(4) no
C3 C2 C1 C6 51.8(5) no
C3 C4 O16 C17 125.5(4) no
C3 C4 C5 C6 -10.2(6) no
C4 O16 C17 C18 -178.7(4) no
C5 C4 O16 C17 -115.6(4) no
C6 C1 O7 C8 -147.0(5) no
C17 C18 C19 C20 177.2(5) no
C17 C18 C23 C22 -176.1(5) no
C18 C19 C20 C21 -2.5(9) no
C18 C23 C22 C21 0.1(8) no
C19 C18 C23 C22 1.5(7) no
C19 C20 C21 C22 4.1(9) no
C20 C19 C18 C23 -0.3(8) no
C20 C21 O24 C25 167.2(6) no
C20 C21 C22 C23 -3.0(8) no
C22 C21 O24 C25 -12.3(8) no
C101 C102 O111 C112 -127.3(5) no
C101 C102 C103 C104 -70.0(5) no
C101 C106 C105 C104 -1.7(8) no
C102 C101 O107 C108 99.0(5) no
C102 C101 C106 C105 -18.9(7) no
C102 C103 C104 C105 49.1(5) no
C103 C102 O111 C112 116.8(5) no
C103 C102 C101 C106 52.3(5) no
C103 C104 O116 C117 130.8(5) no
C103 C104 C105 C106 -13.3(7) no
C104 O116 C117 C118 -173.4(4) no
C105 C104 O116 C117 -112.7(5) no
C106 C101 O107 C108 -138.8(5) no
C117 C118 C119 C120 178.6(6) no
C117 C118 C123 C122 -177.6(5) no
C118 C119 C120 C121 -1(1) no
C118 C123 C122 C121 -1.1(8) no
C119 C118 C123 C122 2.9(8) no
C119 C120 C121 C122 3(1) no
C120 C119 C118 C123 -1.9(9) no
C120 C121 O124 C125 168.9(6) no
C120 C121 C122 C123 -1.8(8) no
C122 C121 O124 C125 -11.8(8) no
C201 C202 O211 C212 -129.0(4) no
C201 C202 C203 C204 -67.8(5) no
C201 C206 C205 C204 -2.4(8) no
C202 C201 O207 C208 95.7(5) no
C202 C201 C206 C205 -19.6(6) no
C202 C203 C204 C205 46.0(5) no
C203 C202 O211 C212 115.7(5) no
C203 C202 C201 C206 51.7(5) no
C203 C204 O216 C217 127.5(5) no
C203 C204 C205 C206 -10.6(7) no
C204 O216 C217 C218 -174.8(4) no
C205 C204 O216 C217 -113.4(5) no
C206 C201 O207 C208 -141.4(4) no
C217 C218 C219 C220 179.0(6) no
C217 C218 C223 C222 -177.2(5) no
C218 C219 C220 C221 -2(1) no
C218 C223 C222 C221 -1.8(9) no
C219 C218 C223 C222 2.8(8) no
C219 C220 C221 C222 3(1) no
C220 C219 C218 C223 -1.0(9) no
C220 C221 O224 C225 177.1(6) no
C220 C221 C222 C223 -0.9(9) no
C222 C221 O224 C225 -3(1) no
C301 C302 O311 C312 -129.0(5) no
C301 C302 C303 C304 -67.5(5) no
C301 C306 C305 C304 -1.3(8) no
C302 C301 O307 C308 99.9(5) no
C302 C301 C306 C305 -19.9(7) no
C302 C303 C304 C305 46.5(6) no
C303 C302 O311 C312 115.6(5) no
C303 C302 C301 C306 50.4(5) no
C303 C304 O316 C317 129.3(4) no
C303 C304 C305 C306 -11.8(7) no
C304 O316 C317 C318 -171.4(4) no
C305 C304 O316 C317 -111.6(5) no
C306 C301 O307 C308 -137.6(5) no
C317 C318 C319 C320 175.9(5) no
C317 C318 C323 C322 -175.3(5) no
C318 C319 C320 C321 -0.8(8) no
C318 C323 C322 C321 -0.3(9) no
C319 C318 C323 C322 2.1(8) no
C319 C320 C321 C322 2.6(8) no
C320 C319 C318 C323 -1.5(8) no
C320 C321 O324 C325 -179.9(5) no
C320 C321 C322 C323 -2.0(9) no
C322 C321 O324 C325 -0.8(8) no

loop_
_cod_related_entry_id
_cod_related_entry_database
_cod_related_entry_code
1 ChemSpider 30651617
